data_1000052
loop_
_publ_author_name
'Dollase, W A'
'Reeder, R J'

_publ_section_title
;
Crystal structure refinement of Huntite Ca Mg~3~ (C O~3~)~4~ with X-ray 
powder data
;
_journal_coden_ASTM AMMIAY
_journal_name_full 'American Mineralogist'
_journal_page_first 163
_journal_page_last 166
_journal_volume 71
_journal_year 1986
_chemical_compound_source 'from Tea Tree Gully, Australia'
_chemical_formula_structural 'Ca Mg3 (C O3)4'
_chemical_formula_sum 'C4 Ca Mg3 O12'
_chemical_name_mineral Huntite
_chemical_name_systematic 'Calcium trimagnesium carbonate'
_space_group_IT_number 155
_symmetry_cell_setting trigonal
_symmetry_space_group_name_Hall 'R 3 2"'
_symmetry_space_group_name_H-M 'R 3 2 :H'
_cell_angle_alpha 90
_cell_angle_beta 90
_cell_angle_gamma 120
_cell_formula_units_Z 3
_cell_length_a 9.5027(6)
_cell_length_b 9.5027(6)
_cell_length_c 7.8212(6)
_cell_volume 611.6
_database_code_amcsd 0001006
_exptl_crystal_density_diffrn 2.875
_refine_ls_R_factor_all 0.053
_cod_original_sg_symbol_H-M 'R 3 2 H'
_cod_original_formula_sum 'Ca Mg3 O12'
_cod_database_code 1000052

loop_
_space_group_symop_operation_xyz
x,y,z
-y,x-y,z
y-x,-x,z
y,x,-z
x-y,-y,-z
-x,y-x,-z
1/3+x,2/3+y,2/3+z
2/3+x,1/3+y,1/3+z
1/3-y,2/3+x-y,2/3+z
2/3-y,1/3+x-y,1/3+z
1/3-x+y,2/3-x,2/3+z
2/3-x+y,1/3-x,1/3+z
1/3+y,2/3+x,2/3-z
2/3+y,1/3+x,1/3-z
1/3+x-y,2/3-y,2/3-z
2/3+x-y,1/3-y,1/3-z
1/3-x,2/3-x+y,2/3-z
2/3-x,1/3-x+y,1/3-z

loop_
_atom_site_label
_atom_site_type_symbol
_atom_site_symmetry_multiplicity
_atom_site_Wyckoff_symbol
_atom_site_fract_x
_atom_site_fract_y
_atom_site_fract_z
_atom_site_occupancy
_atom_site_attached_hydrogens
_atom_site_calc_flag
Ca1 Ca2+ 3 a 0. 0. 0. 1. 0 d
Mg1 Mg2+ 9 d 0.5443(7) 0. 0. 1. 0 d
C1 C4+ 3 b 0. 0. 0.5 1. 0 d
C2 C4+ 9 e 0.4535(20) 0. 0.5 1. 0 d
O1 O2- 9 e 0.8663(15) 0. 0.5 1. 0 d
O2 O2- 9 e 0.5895(13) 0. 0.5 1. 0 d
O3 O2- 18 f 0.4569(11) 0.1355(12) 0.5161(11) 1. 0 d

loop_
_atom_type_symbol
_atom_type_oxidation_number
Ca2+ 2.000
Mg2+ 2.000
C4+ 4.000
O2- -2.000

loop_
_cod_related_entry_id
_cod_related_entry_database
_cod_related_entry_code
1 AMCSD 0001006
